data_4101488
loop_
_publ_author_name
'Green, Kayla N'
'Jeffery, Stephen P'
'Reibenspies, Joseph H'
'Darensbourg, Marcetta Y'

_publ_section_title
;
 A nickel tripeptide as a metallodithiolate ligand anchor for
 resin-bound organometallics.
;
_journal_issue 19
_journal_name_full 'Journal of the American Chemical Society'
_journal_page_first 6493
_journal_page_last 6498
_journal_paper_doi 10.1021/ja060876r
_journal_volume 128
_journal_year 2006
_chemical_formula_sum 'C16 H28 N3 Ni O4 Rh S2'
_chemical_formula_weight 552.15
_chemical_name_systematic
; 
 ? 
;
_space_group_IT_number 15
_symmetry_space_group_name_Hall '-C 2yc'
_symmetry_space_group_name_H-M 'C 1 2/c 1'
_atom_sites_solution_hydrogens geom
_atom_sites_solution_primary direct
_atom_sites_solution_secondary difmap
_audit_creation_method SHELXL-97
_cell_angle_alpha 90.00
_cell_angle_beta 112.113(3)
_cell_angle_gamma 90.00
_cell_formula_units_Z 32
_cell_length_a 27.950(5)
_cell_length_b 23.526(4)
_cell_length_c 28.457(5)
_cell_measurement_temperature 110(2)
_cell_volume 17336(5)
_computing_structure_refinement 'SHELXL-97 (Sheldrick, 1997)'
_computing_structure_solution 'SHELXS-97 (Sheldrick, 1990)'
_diffrn_ambient_temperature 110(2)
_diffrn_measured_fraction_theta_full 0.990
_diffrn_measured_fraction_theta_max 0.990
_diffrn_radiation_monochromator graphite
_diffrn_radiation_source 'fine-focus sealed tube'
_diffrn_radiation_type MoK\a
_diffrn_radiation_wavelength 0.71073
_diffrn_reflns_av_R_equivalents 0.0254
_diffrn_reflns_av_sigmaI/netI 0.0308
_diffrn_reflns_limit_h_max 33
_diffrn_reflns_limit_h_min -28
_diffrn_reflns_limit_k_max 27
_diffrn_reflns_limit_k_min -19
_diffrn_reflns_limit_l_max 29
_diffrn_reflns_limit_l_min -33
_diffrn_reflns_number 44130
_diffrn_reflns_theta_full 25.00
_diffrn_reflns_theta_max 25.00
_diffrn_reflns_theta_min 1.74
_exptl_absorpt_coefficient_mu 1.849
_exptl_absorpt_correction_T_max 0.8367
_exptl_absorpt_correction_T_min 0.4584
_exptl_crystal_density_diffrn 1.692
_exptl_crystal_density_method 'not measured'
_exptl_crystal_F_000 9024
_exptl_crystal_size_max 0.50
_exptl_crystal_size_mid 0.10
_exptl_crystal_size_min 0.10
_refine_diff_density_max 3.993
_refine_diff_density_min -1.019
_refine_diff_density_rms 0.180
_refine_ls_extinction_method none
_refine_ls_goodness_of_fit_ref 1.091
_refine_ls_hydrogen_treatment mixed
_refine_ls_matrix_type full
_refine_ls_number_parameters 975
_refine_ls_number_reflns 15117
_refine_ls_number_restraints 0
_refine_ls_restrained_S_all 1.091
_refine_ls_R_factor_all 0.0722
_refine_ls_R_factor_gt 0.0551
_refine_ls_shift/su_max 0.025
_refine_ls_shift/su_mean 0.001
_refine_ls_structure_factor_coef Fsqd
_refine_ls_weighting_details 'calc w=1/[\s^2^(Fo^2^)+(0.0784P)^2^+56.1642P] where P=(Fo^2^+2Fc^2^)/3'
_refine_ls_weighting_scheme calc
_refine_ls_wR_factor_gt 0.1273
_refine_ls_wR_factor_ref 0.1435
_reflns_number_gt 11361
_reflns_number_total 15117
_reflns_threshold_expression >2sigma(I)
_cod_data_source_file ja060876rsi20060213_121133.cif
_cod_data_source_block rh
_cod_database_code 4101488

loop_
_symmetry_equiv_pos_as_xyz
'x, y, z'
'-x, y, -z+1/2'
'x+1/2, y+1/2, z'
'-x+1/2, y+1/2, -z+1/2'
'-x, -y, -z'
'x, -y, z-1/2'
'-x+1/2, -y+1/2, -z'
'x+1/2, -y+1/2, z-1/2'

loop_
_atom_site_label
_atom_site_type_symbol
_atom_site_fract_x
_atom_site_fract_y
_atom_site_fract_z
_atom_site_U_iso_or_equiv
_atom_site_adp_type
_atom_site_occupancy
_atom_site_symmetry_multiplicity
_atom_site_calc_flag
_atom_site_refinement_flags
Rh1A Rh 0.185178(14) 0.534422(16) 0.234032(14) 0.02587(11) Uani 1 1 d .
Rh2A Rh 0.308081(15) 0.552280(17) 0.272198(15) 0.02940(12) Uani 1 1 d .
S1A S 0.20851(5) 0.45749(5) 0.19115(4) 0.0249(3) Uani 1 1 d .
S2A S 0.33072(5) 0.49629(6) 0.21539(5) 0.0353(3) Uani 1 1 d .
S3A S 0.17768(5) 0.46175(5) 0.28893(5) 0.0277(3) Uani 1 1 d .
S4A S 0.30209(4) 0.46038(5) 0.30833(4) 0.0246(3) Uani 1 1 d .
Ni1A Ni 0.25414(2) 0.50034(3) 0.15322(2) 0.02382(15) Uani 1 1 d .
Ni2A Ni 0.25185(2) 0.48739(3) 0.34699(2) 0.02460(15) Uani 1 1 d .
O1A O 0.18653(15) 0.62345(17) 0.15845(16) 0.0443(10) Uani 1 1 d .
O2A O 0.15575(18) 0.62420(18) 0.29380(16) 0.0562(12) Uani 1 1 d .
O3A O 0.31910(19) 0.6611(2) 0.22124(18) 0.0669(14) Uani 1 1 d .
O4A O 0.28613(18) 0.62659(17) 0.34790(17) 0.0542(11) Uani 1 1 d .
O5A O 0.10735(13) 0.48899(15) 0.05271(13) 0.0315(8) Uani 1 1 d .
O6A O 0.35753(13) 0.57025(16) 0.10221(14) 0.0352(8) Uani 1 1 d .
O7A O 0.14070(15) 0.54425(18) 0.39311(15) 0.0472(10) Uani 1 1 d .
O8A O 0.39855(13) 0.49659(16) 0.44810(13) 0.0359(9) Uani 1 1 d .
N1A N 0.19384(15) 0.50388(16) 0.09509(15) 0.0267(9) Uani 1 1 d .
N2A N 0.28569(16) 0.53720(17) 0.11446(15) 0.0286(9) Uani 1 1 d .
N3A N 0.21625(16) 0.51796(19) 0.38402(16) 0.0320(10) Uani 1 1 d .
N4A N 0.31124(16) 0.50478(17) 0.40284(15) 0.0286(9) Uani 1 1 d .
C1A C 0.18770(19) 0.5883(2) 0.1866(2) 0.0318(12) Uani 1 1 d .
C2A C 0.1660(2) 0.5902(2) 0.2705(2) 0.0387(13) Uani 1 1 d .
C3A C 0.3154(2) 0.6204(3) 0.2413(2) 0.0463(15) Uani 1 1 d .
C4A C 0.2933(2) 0.5954(2) 0.3210(2) 0.0409(14) Uani 1 1 d .
C5A C 0.14886(17) 0.4483(2) 0.13572(18) 0.0261(10) Uani 1 1 d .
H5AA H 0.1446 0.4076 0.1261 0.031 Uiso 1 1 calc R
H5AB H 0.1192 0.4598 0.1445 0.031 Uiso 1 1 calc R
C6A C 0.14879(19) 0.4834(2) 0.09077(18) 0.0268(11) Uani 1 1 d .
C7A C 0.19705(19) 0.5398(2) 0.05399(19) 0.0295(11) Uani 1 1 d .
H7AA H 0.1836 0.5783 0.0559 0.035 Uiso 1 1 calc R
H7AB H 0.1762 0.5231 0.0206 0.035 Uiso 1 1 calc R
C8A C 0.2541(2) 0.5431(2) 0.06046(19) 0.0317(11) Uani 1 1 d .
H8AA H 0.2622 0.5123 0.0410 0.038 Uiso 1 1 calc R
H8AB H 0.2612 0.5800 0.0477 0.038 Uiso 1 1 calc R
C9A C 0.33554(19) 0.5495(2) 0.12924(18) 0.0284(11) Uani 1 1 d .
C10A C 0.3677(2) 0.5364(3) 0.1849(2) 0.0466(15) Uani 1 1 d .
H10A H 0.3797 0.5726 0.2034 0.056 Uiso 1 1 calc R
H10B H 0.3985 0.5142 0.1871 0.056 Uiso 1 1 calc R
C11A C 0.1356(2) 0.4860(2) 0.3217(2) 0.0359(12) Uani 1 1 d .
H11A H 0.1081 0.5106 0.2985 0.043 Uiso 1 1 calc R
H11B H 0.1188 0.4525 0.3301 0.043 Uiso 1 1 calc R
C12A C 0.1652(2) 0.5190(2) 0.3706(2) 0.0362(12) Uani 1 1 d .
C13A C 0.2475(2) 0.5505(3) 0.4291(2) 0.0421(14) Uani 1 1 d .
H13A H 0.2341 0.5449 0.4564 0.051 Uiso 1 1 calc R
H13B H 0.2455 0.5915 0.4208 0.051 Uiso 1 1 calc R
C14A C 0.3035(2) 0.5304(2) 0.4470(2) 0.0374(13) Uani 1 1 d .
H14A H 0.3273 0.5629 0.4602 0.045 Uiso 1 1 calc R
H14B H 0.3105 0.5020 0.4744 0.045 Uiso 1 1 calc R
C15A C 0.3585(2) 0.4893(2) 0.40898(18) 0.0288(11) Uani 1 1 d .
C16A C 0.36198(18) 0.4566(2) 0.36342(17) 0.0258(10) Uani 1 1 d .
H16A H 0.3703 0.4163 0.3730 0.031 Uiso 1 1 calc R
H16B H 0.3903 0.4728 0.3547 0.031 Uiso 1 1 calc R
Rh1B Rh 0.437759(14) 0.284401(16) 0.236132(14) 0.02455(11) Uani 1 1 d .
Ni1B Ni 0.49859(2) 0.23855(3) 0.15358(2) 0.02355(15) Uani 1 1 d .
S1B S 0.45149(4) 0.20159(5) 0.19244(4) 0.0244(3) Uani 1 1 d .
S2B S 0.42441(5) 0.21576(5) 0.29132(5) 0.0268(3) Uani 1 1 d .
O1B O 0.45354(15) 0.37236(16) 0.16633(15) 0.0416(9) Uani 1 1 d .
O2B O 0.41248(17) 0.38152(17) 0.29183(16) 0.0496(11) Uani 1 1 d .
O3B O 0.35079(13) 0.23951(16) 0.05453(13) 0.0339(8) Uani 1 1 d .
O4B O 0.60321(15) 0.30971(17) 0.10511(15) 0.0422(10) Uani 1 1 d .
N1B N 0.43685(16) 0.25509(17) 0.09946(15) 0.0276(9) Uani 1 1 d .
N2B N 0.53089(16) 0.27628(18) 0.11648(16) 0.0291(9) Uani 1 1 d .
C1B C 0.44790(18) 0.3368(2) 0.1910(2) 0.0289(11) Uani 1 1 d .
C2B C 0.4214(2) 0.3441(2) 0.2708(2) 0.0351(12) Uani 1 1 d .
C3B C 0.39020(18) 0.1986(2) 0.13776(18) 0.0258(10) Uani 1 1 d .
H3BA H 0.3825 0.1586 0.1266 0.031 Uiso 1 1 calc R
H3BB H 0.3621 0.2125 0.1480 0.031 Uiso 1 1 calc R
C4B C 0.39163(19) 0.2341(2) 0.09373(18) 0.0275(11) Uani 1 1 d .
C5B C 0.4425(2) 0.2843(2) 0.0557(2) 0.0345(12) Uani 1 1 d .
H5BA H 0.4160 0.3144 0.0427 0.041 Uiso 1 1 calc R
H5BB H 0.4380 0.2569 0.0280 0.041 Uiso 1 1 calc R
C6B C 0.4961(2) 0.3101(2) 0.0736(2) 0.0395(13) Uani 1 1 d .
H6BA H 0.5090 0.3102 0.0456 0.047 Uiso 1 1 calc R
H6BB H 0.4950 0.3499 0.0845 0.047 Uiso 1 1 calc R
C7B C 0.5814(2) 0.2801(2) 0.1282(2) 0.0335(12) Uani 1 1 d .
C8B C 0.61373(19) 0.2468(2) 0.1748(2) 0.0327(12) Uani 1 1 d .
H8BA H 0.6402 0.2723 0.1982 0.039 Uiso 1 1 calc R
H8BB H 0.6319 0.2159 0.1646 0.039 Uiso 1 1 calc R
Rh1C Rh 0.439293(14) 0.808437(17) 0.224039(14) 0.02700(12) Uani 1 1 d .
Ni1C Ni 0.49962(2) 0.75429(3) 0.15041(2) 0.02456(15) Uani 1 1 d .
S1C S 0.45218(5) 0.71891(5) 0.18942(5) 0.0271(3) Uani 1 1 d .
S2C S 0.42565(5) 0.75156(6) 0.28590(5) 0.0299(3) Uani 1 1 d .
O1C O 0.43629(16) 0.88214(17) 0.13560(15) 0.0448(10) Uani 1 1 d .
O2C O 0.43824(15) 0.91434(17) 0.28333(15) 0.0448(10) Uani 1 1 d .
O3C O 0.35343(13) 0.74234(15) 0.04842(13) 0.0314(8) Uani 1 1 d .
O4C O 0.60705(14) 0.81430(16) 0.10028(14) 0.0369(9) Uani 1 1 d .
N1C N 0.44063(16) 0.75463(17) 0.09086(15) 0.0284(9) Uani 1 1 d .
N2C N 0.53306(16) 0.78669(17) 0.11166(16) 0.0288(9) Uani 1 1 d .
C1C C 0.4397(2) 0.8518(2) 0.1679(2) 0.0353(12) Uani 1 1 d .
C2C C 0.4362(2) 0.8749(2) 0.2591(2) 0.0343(12) Uani 1 1 d .
C3C C 0.39337(19) 0.7069(2) 0.13384(19) 0.0290(11) Uani 1 1 d .
H3CA H 0.3889 0.6656 0.1270 0.035 Uiso 1 1 calc R
H3CB H 0.3633 0.7207 0.1410 0.035 Uiso 1 1 calc R
C4C C 0.39466(18) 0.7373(2) 0.08665(19) 0.0271(11) Uani 1 1 d .
C5C C 0.4456(2) 0.7875(2) 0.04856(19) 0.0315(11) Uani 1 1 d .
H5CA H 0.4317 0.8263 0.0478 0.038 Uiso 1 1 calc R
H5CB H 0.4259 0.7688 0.0158 0.038 Uiso 1 1 calc R
C6C C 0.5027(2) 0.7903(2) 0.0568(2) 0.0331(12) Uani 1 1 d .
H6CA H 0.5118 0.7585 0.0390 0.040 Uiso 1 1 calc R
H6CB H 0.5103 0.8265 0.0432 0.040 Uiso 1 1 calc R
C7C C 0.58314(19) 0.7980(2) 0.12719(19) 0.0270(11) Uani 1 1 d .
C8C C 0.6131(2) 0.7895(2) 0.1839(2) 0.0367(13) Uani 1 1 d .
H8CA H 0.6235 0.8270 0.2004 0.044 Uiso 1 1 calc R
H8CB H 0.6449 0.7675 0.1891 0.044 Uiso 1 1 calc R
N1D N 0.73765(15) 0.31299(17) 0.08851(15) 0.0267(9) Uani 1 1 d .
C1D C 0.7664(2) 0.3199(2) 0.0530(2) 0.0361(12) Uani 1 1 d .
H1DA H 0.7411 0.3189 0.0176 0.043 Uiso 1 1 calc R
H1DB H 0.7901 0.2873 0.0577 0.043 Uiso 1 1 calc R
C2D C 0.7976(2) 0.3751(3) 0.0610(2) 0.0480(15) Uani 1 1 d .
H2DA H 0.8152 0.3766 0.0371 0.072 Uiso 1 1 calc R
H2DB H 0.8232 0.3763 0.0958 0.072 Uiso 1 1 calc R
H2DC H 0.7743 0.4078 0.0553 0.072 Uiso 1 1 calc R
C3D C 0.69863(19) 0.3609(2) 0.08072(19) 0.0287(11) Uani 1 1 d .
H3DA H 0.6763 0.3513 0.0996 0.034 Uiso 1 1 calc R
H3DB H 0.7177 0.3960 0.0959 0.034 Uiso 1 1 calc R
C4D C 0.6641(2) 0.3735(3) 0.0258(2) 0.0443(15) Uani 1 1 d .
H4DA H 0.6407 0.4048 0.0248 0.066 Uiso 1 1 calc R
H4DB H 0.6439 0.3395 0.0105 0.066 Uiso 1 1 calc R
H4DC H 0.6856 0.3841 0.0068 0.066 Uiso 1 1 calc R
C5D C 0.70772(19) 0.2571(2) 0.07510(19) 0.0306(11) Uani 1 1 d .
H5DA H 0.6840 0.2552 0.0936 0.037 Uiso 1 1 calc R
H5DB H 0.6863 0.2572 0.0384 0.037 Uiso 1 1 calc R
C6D C 0.7411(2) 0.2046(2) 0.0874(2) 0.0388(13) Uani 1 1 d .
H6DA H 0.7192 0.1707 0.0779 0.058 Uiso 1 1 calc R
H6DB H 0.7620 0.2036 0.1238 0.058 Uiso 1 1 calc R
H6DC H 0.7640 0.2053 0.0684 0.058 Uiso 1 1 calc R
C7D C 0.77474(19) 0.3134(2) 0.14299(19) 0.0337(12) Uani 1 1 d .
H7DA H 0.7913 0.3513 0.1506 0.040 Uiso 1 1 calc R
H7DB H 0.8023 0.2852 0.1468 0.040 Uiso 1 1 calc R
C8D C 0.7516(2) 0.3006(2) 0.1819(2) 0.0437(14) Uani 1 1 d .
H8DA H 0.7787 0.3022 0.2159 0.065 Uiso 1 1 calc R
H8DB H 0.7363 0.2626 0.1758 0.065 Uiso 1 1 calc R
H8DC H 0.7249 0.3288 0.1792 0.065 Uiso 1 1 calc R
N1E N 0.99152(15) 0.56169(17) 0.08946(15) 0.0250(9) Uani 1 1 d .
C1E C 1.0249(2) 0.5750(2) 0.0592(2) 0.0324(12) Uani 1 1 d .
H1EA H 1.0505 0.5441 0.0650 0.039 Uiso 1 1 calc R
H1EB H 1.0026 0.5746 0.0227 0.039 Uiso 1 1 calc R
C2E C 1.0535(2) 0.6313(2) 0.0713(2) 0.0417(14) Uani 1 1 d .
H2EA H 1.0737 0.6359 0.0500 0.063 Uiso 1 1 calc R
H2EB H 1.0767 0.6318 0.1071 0.063 Uiso 1 1 calc R
H2EC H 1.0286 0.6624 0.0648 0.063 Uiso 1 1 calc R
C3E C 0.95098(18) 0.6080(2) 0.08133(18) 0.0270(11) Uani 1 1 d .
H3EA H 0.9260 0.5949 0.0961 0.032 Uiso 1 1 calc R
H3EB H 0.9684 0.6423 0.1004 0.032 Uiso 1 1 calc R
C4E C 0.9211(2) 0.6250(2) 0.02671(19) 0.0371(13) Uani 1 1 d .
H4EA H 0.8964 0.6551 0.0256 0.056 Uiso 1 1 calc R
H4EB H 0.9025 0.5920 0.0075 0.056 Uiso 1 1 calc R
H4EC H 0.9452 0.6391 0.0117 0.056 Uiso 1 1 calc R
C5E C 1.0252(2) 0.5595(2) 0.14519(18) 0.0326(12) Uani 1 1 d .
H5EA H 1.0404 0.5976 0.1559 0.039 Uiso 1 1 calc R
H5EB H 1.0540 0.5327 0.1499 0.039 Uiso 1 1 calc R
C6E C 0.9979(2) 0.5414(3) 0.1798(2) 0.0427(14) Uani 1 1 d .
H6EA H 1.0226 0.5411 0.2151 0.064 Uiso 1 1 calc R
H6EB H 0.9835 0.5032 0.1704 0.064 Uiso 1 1 calc R
H6EC H 0.9699 0.5682 0.1764 0.064 Uiso 1 1 calc R
C7E C 0.96400(19) 0.5058(2) 0.07057(18) 0.0271(11) Uani 1 1 d .
H7EA H 0.9450 0.5086 0.0334 0.033 Uiso 1 1 calc R
H7EB H 0.9382 0.5001 0.0862 0.033 Uiso 1 1 calc R
C8E C 0.9986(2) 0.4540(2) 0.0814(2) 0.0346(12) Uani 1 1 d .
H8EA H 0.9776 0.4201 0.0679 0.052 Uiso 1 1 calc R
H8EB H 1.0169 0.4499 0.1182 0.052 Uiso 1 1 calc R
H8EC H 1.0238 0.4585 0.0653 0.052 Uiso 1 1 calc R
N1F N 0.00089(17) 0.0690(2) 0.10092(16) 0.0374(11) Uani 1 1 d .
C1F C 0.0571(2) 0.0827(2) 0.1102(2) 0.0465(15) Uani 1 1 d .
H1FA H 0.0794 0.0607 0.1401 0.056 Uiso 1 1 calc R
H1FB H 0.0644 0.0693 0.0806 0.056 Uiso 1 1 calc R
C2F C 0.0723(2) 0.1444(3) 0.1191(3) 0.065(2) Uani 1 1 d .
H2FA H 0.1089 0.1485 0.1245 0.097 Uiso 1 1 calc R
H2FB H 0.0667 0.1580 0.1492 0.097 Uiso 1 1 calc R
H2FC H 0.0513 0.1668 0.0895 0.097 Uiso 1 1 calc R
C3F C -0.0353(3) 0.1051(3) 0.0592(3) 0.081(3) Uani 1 1 d .
H3FA H -0.0712 0.0935 0.0528 0.097 Uiso 1 1 calc R
H3FB H -0.0313 0.1453 0.0705 0.097 Uiso 1 1 calc R
C4F C -0.0263(4) 0.1010(6) 0.0113(3) 0.175(8) Uani 1 1 d .
H4FA H -0.0510 0.1255 -0.0143 0.262 Uiso 1 1 calc R
H4FB H -0.0311 0.0616 -0.0006 0.262 Uiso 1 1 calc R
H4FC H 0.0089 0.1133 0.0172 0.262 Uiso 1 1 calc R
C5F C -0.0108(3) 0.0814(5) 0.1472(3) 0.099(4) Uani 1 1 d .
H5FA H -0.0481 0.0754 0.1389 0.119 Uiso 1 1 calc R
H5FB H -0.0032 0.1219 0.1563 0.119 Uiso 1 1 calc R
C6F C 0.0190(4) 0.0458(10) 0.1924(4) 0.281(14) Uani 1 1 d .
H6FA H 0.0087 0.0558 0.2207 0.421 Uiso 1 1 calc R
H6FB H 0.0560 0.0529 0.2022 0.421 Uiso 1 1 calc R
H6FC H 0.0117 0.0055 0.1840 0.421 Uiso 1 1 calc R
C7F C -0.0064(3) 0.0069(3) 0.0881(4) 0.080(3) Uani 1 1 d .
H7FA H 0.0041 -0.0001 0.0590 0.096 Uiso 1 1 calc R
H7FB H 0.0175 -0.0148 0.1173 0.096 Uiso 1 1 calc R
C8F C -0.0593(2) -0.0164(3) 0.0752(2) 0.0485(15) Uani 1 1 d .
H8FA H -0.0594 -0.0570 0.0676 0.073 Uiso 1 1 calc R
H8FB H -0.0834 0.0035 0.0454 0.073 Uiso 1 1 calc R
H8FC H -0.0700 -0.0110 0.1039 0.073 Uiso 1 1 calc R
N1G N 0.24757(15) 0.31329(18) 0.09880(16) 0.0301(9) Uani 1 1 d .
C1G C 0.2097(2) 0.3564(2) 0.0652(2) 0.0371(13) Uani 1 1 d .
H1GA H 0.1741 0.3433 0.0588 0.045 Uiso 1 1 calc R
H1GB H 0.2147 0.3930 0.0836 0.045 Uiso 1 1 calc R
C2G C 0.2150(2) 0.3663(3) 0.0150(3) 0.0601(19) Uani 1 1 d .
H2GA H 0.1897 0.3947 -0.0045 0.090 Uiso 1 1 calc R
H2GB H 0.2089 0.3306 -0.0041 0.090 Uiso 1 1 calc R
H2GC H 0.2499 0.3800 0.0209 0.090 Uiso 1 1 calc R
C3G C 0.3027(2) 0.3272(2) 0.1058(3) 0.0431(14) Uani 1 1 d .
H3GA H 0.3259 0.3003 0.1308 0.052 Uiso 1 1 calc R
H3GB H 0.3068 0.3207 0.0731 0.052 Uiso 1 1 calc R
C4G C 0.3200(2) 0.3870(3) 0.1232(3) 0.0588(19) Uani 1 1 d .
H4GA H 0.3560 0.3919 0.1266 0.088 Uiso 1 1 calc R
H4GB H 0.3173 0.3937 0.1561 0.088 Uiso 1 1 calc R
H4GC H 0.2981 0.4142 0.0983 0.088 Uiso 1 1 calc R
C5G C 0.2399(2) 0.3149(3) 0.1491(2) 0.0408(14) Uani 1 1 d .
H5GA H 0.2029 0.3086 0.1424 0.049 Uiso 1 1 calc R
H5GB H 0.2492 0.3532 0.1641 0.049 Uiso 1 1 calc R
C6G C 0.2718(3) 0.2706(3) 0.1880(2) 0.0622(19) Uani 1 1 d .
H6GA H 0.2655 0.2748 0.2194 0.093 Uiso 1 1 calc R
H6GB H 0.3086 0.2765 0.1951 0.093 Uiso 1 1 calc R
H6GC H 0.2618 0.2323 0.1742 0.093 Uiso 1 1 calc R
C7G C 0.2362(2) 0.2541(2) 0.0752(2) 0.0432(14) Uani 1 1 d .
H7GA H 0.2401 0.2554 0.0420 0.052 Uiso 1 1 calc R
H7GB H 0.2627 0.2277 0.0972 0.052 Uiso 1 1 calc R
C8G C 0.1845(2) 0.2299(2) 0.0669(2) 0.0428(14) Uani 1 1 d .
H8GA H 0.1815 0.1921 0.0517 0.064 Uiso 1 1 calc R
H8GB H 0.1576 0.2548 0.0442 0.064 Uiso 1 1 calc R
H8GC H 0.1803 0.2270 0.0995 0.064 Uiso 1 1 calc R

loop_
_atom_site_aniso_label
_atom_site_aniso_U_11
_atom_site_aniso_U_22
_atom_site_aniso_U_33
_atom_site_aniso_U_23
_atom_site_aniso_U_13
_atom_site_aniso_U_12
Rh1A 0.0267(2) 0.0274(2) 0.0240(2) -0.00179(15) 0.01006(17) 0.00176(16)
Rh2A 0.0278(2) 0.0317(2) 0.0262(2) 0.00416(16) 0.00730(17) -0.00365(16)
S1A 0.0252(6) 0.0291(6) 0.0212(6) -0.0014(5) 0.0095(5) 0.0003(5)
S2A 0.0276(7) 0.0565(9) 0.0237(7) 0.0013(6) 0.0118(5) -0.0046(6)
S3A 0.0267(6) 0.0318(7) 0.0270(6) 0.0012(5) 0.0129(5) -0.0014(5)
S4A 0.0217(6) 0.0310(6) 0.0220(6) -0.0008(5) 0.0091(5) -0.0026(5)
Ni1A 0.0234(3) 0.0282(3) 0.0211(3) -0.0016(2) 0.0098(3) -0.0010(2)
Ni2A 0.0254(3) 0.0279(3) 0.0222(3) -0.0011(2) 0.0109(3) -0.0006(3)
O1A 0.054(3) 0.037(2) 0.048(3) 0.0050(19) 0.026(2) 0.0071(19)
O2A 0.079(3) 0.047(3) 0.045(3) -0.004(2) 0.027(2) 0.025(2)
O3A 0.071(3) 0.055(3) 0.058(3) 0.022(2) 0.005(2) -0.024(2)
O4A 0.071(3) 0.030(2) 0.059(3) -0.011(2) 0.022(2) 0.001(2)
O5A 0.0290(19) 0.038(2) 0.0268(19) -0.0051(15) 0.0095(16) 0.0035(15)
O6A 0.0329(19) 0.043(2) 0.035(2) 0.0010(16) 0.0183(17) -0.0071(16)
O7A 0.044(2) 0.063(3) 0.042(2) -0.004(2) 0.024(2) 0.010(2)
O8A 0.0295(19) 0.049(2) 0.027(2) -0.0003(16) 0.0082(16) -0.0106(16)
N1A 0.030(2) 0.025(2) 0.027(2) 0.0002(17) 0.0122(18) 0.0018(17)
N2A 0.033(2) 0.028(2) 0.024(2) -0.0029(17) 0.0104(18) 0.0010(18)
N3A 0.035(2) 0.038(3) 0.024(2) -0.0032(18) 0.0119(19) 0.0038(19)
N4A 0.031(2) 0.034(2) 0.022(2) -0.0030(17) 0.0108(18) -0.0042(18)
C1A 0.024(3) 0.027(3) 0.044(3) -0.006(2) 0.012(2) 0.003(2)
C2A 0.046(3) 0.042(3) 0.027(3) 0.006(2) 0.012(3) 0.017(3)
C3A 0.037(3) 0.051(4) 0.044(4) 0.004(3) 0.007(3) -0.010(3)
C4A 0.038(3) 0.035(3) 0.046(3) 0.008(3) 0.011(3) -0.002(2)
C5A 0.021(2) 0.030(3) 0.028(3) -0.002(2) 0.010(2) 0.0026(19)
C6A 0.029(3) 0.027(3) 0.025(3) -0.009(2) 0.012(2) 0.003(2)
C7A 0.028(3) 0.030(3) 0.031(3) 0.006(2) 0.011(2) 0.006(2)
C8A 0.038(3) 0.031(3) 0.027(3) 0.006(2) 0.013(2) 0.000(2)
C9A 0.032(3) 0.033(3) 0.024(3) -0.004(2) 0.015(2) 0.000(2)
C10A 0.033(3) 0.079(5) 0.028(3) 0.002(3) 0.012(2) -0.013(3)
C11A 0.030(3) 0.048(3) 0.038(3) 0.010(2) 0.022(2) 0.004(2)
C12A 0.037(3) 0.044(3) 0.033(3) 0.005(2) 0.020(2) 0.004(2)
C13A 0.047(3) 0.045(3) 0.033(3) -0.013(2) 0.015(3) 0.003(3)
C14A 0.044(3) 0.043(3) 0.027(3) -0.011(2) 0.015(2) -0.001(3)
C15A 0.036(3) 0.028(3) 0.022(3) 0.003(2) 0.011(2) -0.011(2)
C16A 0.023(2) 0.031(3) 0.023(2) 0.004(2) 0.009(2) -0.001(2)
Rh1B 0.0253(2) 0.0245(2) 0.0248(2) 0.00035(15) 0.01056(17) 0.00128(15)
Ni1B 0.0249(3) 0.0246(3) 0.0236(3) 0.0024(2) 0.0119(3) 0.0014(2)
S1B 0.0255(6) 0.0260(6) 0.0223(6) 0.0026(5) 0.0097(5) 0.0011(5)
S2B 0.0256(6) 0.0303(7) 0.0263(6) 0.0001(5) 0.0118(5) -0.0030(5)
O1B 0.047(2) 0.034(2) 0.043(2) 0.0066(18) 0.0160(19) 0.0009(18)
O2B 0.066(3) 0.038(2) 0.052(3) -0.004(2) 0.031(2) 0.012(2)
O3B 0.0289(19) 0.045(2) 0.0261(19) 0.0030(16) 0.0089(16) 0.0059(16)
O4B 0.041(2) 0.053(3) 0.042(2) 0.0009(19) 0.0262(19) -0.0082(19)
N1B 0.033(2) 0.030(2) 0.021(2) 0.0044(17) 0.0111(18) 0.0044(18)
N2B 0.032(2) 0.030(2) 0.028(2) 0.0048(18) 0.0144(19) 0.0017(18)
C1B 0.025(3) 0.025(3) 0.034(3) -0.001(2) 0.009(2) 0.000(2)
C2B 0.032(3) 0.039(3) 0.033(3) 0.009(2) 0.011(2) 0.007(2)
C3B 0.027(2) 0.027(3) 0.025(3) 0.0033(19) 0.011(2) 0.002(2)
C4B 0.028(3) 0.031(3) 0.024(3) -0.002(2) 0.010(2) 0.008(2)
C5B 0.036(3) 0.042(3) 0.029(3) 0.009(2) 0.015(2) 0.006(2)
C6B 0.036(3) 0.044(3) 0.039(3) 0.016(3) 0.015(3) 0.003(2)
C7B 0.040(3) 0.032(3) 0.034(3) -0.002(2) 0.020(2) -0.003(2)
C8B 0.026(3) 0.040(3) 0.037(3) 0.000(2) 0.018(2) -0.001(2)
Rh1C 0.0260(2) 0.0300(2) 0.0240(2) -0.00181(16) 0.00824(17) 0.00067(16)
Ni1C 0.0241(3) 0.0283(3) 0.0218(3) -0.0014(2) 0.0092(3) 0.0002(2)
S1C 0.0274(6) 0.0301(7) 0.0240(6) -0.0012(5) 0.0098(5) -0.0023(5)
S2C 0.0284(6) 0.0362(7) 0.0259(6) 0.0014(5) 0.0111(5) -0.0001(5)
O1C 0.063(3) 0.036(2) 0.043(2) 0.0109(19) 0.029(2) 0.0089(19)
O2C 0.050(2) 0.042(2) 0.037(2) -0.0096(19) 0.0099(19) 0.0049(19)
O3C 0.0272(18) 0.041(2) 0.0248(19) -0.0036(15) 0.0086(15) 0.0024(15)
O4C 0.0304(19) 0.048(2) 0.037(2) -0.0022(17) 0.0180(17) -0.0063(17)
N1C 0.031(2) 0.031(2) 0.025(2) -0.0001(17) 0.0123(19) 0.0010(18)
N2C 0.030(2) 0.031(2) 0.027(2) -0.0019(17) 0.0117(18) 0.0028(18)
C1C 0.031(3) 0.037(3) 0.035(3) -0.006(3) 0.010(2) 0.005(2)
C2C 0.032(3) 0.042(3) 0.025(3) 0.005(2) 0.007(2) -0.003(2)
C3C 0.026(3) 0.031(3) 0.029(3) -0.007(2) 0.010(2) -0.008(2)
C4C 0.027(3) 0.027(3) 0.030(3) -0.007(2) 0.014(2) 0.001(2)
C5C 0.032(3) 0.038(3) 0.026(3) 0.003(2) 0.012(2) 0.003(2)
C6C 0.039(3) 0.033(3) 0.034(3) 0.005(2) 0.021(2) 0.004(2)
C7C 0.031(3) 0.026(3) 0.030(3) -0.004(2) 0.019(2) 0.000(2)
C8C 0.030(3) 0.051(3) 0.028(3) -0.004(2) 0.010(2) -0.007(2)
N1D 0.029(2) 0.030(2) 0.024(2) -0.0025(17) 0.0135(18) 0.0022(17)
C1D 0.041(3) 0.036(3) 0.044(3) 0.003(2) 0.030(3) 0.006(2)
C2D 0.040(3) 0.052(4) 0.061(4) 0.008(3) 0.028(3) -0.002(3)
C3D 0.029(3) 0.028(3) 0.030(3) -0.002(2) 0.011(2) 0.004(2)
C4D 0.049(3) 0.045(3) 0.029(3) -0.004(2) 0.004(3) 0.017(3)
C5D 0.032(3) 0.032(3) 0.027(3) -0.007(2) 0.011(2) -0.003(2)
C6D 0.050(3) 0.032(3) 0.035(3) -0.002(2) 0.017(3) 0.000(3)
C7D 0.026(3) 0.037(3) 0.030(3) -0.002(2) 0.001(2) 0.002(2)
C8D 0.062(4) 0.042(3) 0.025(3) -0.001(2) 0.013(3) 0.014(3)
N1E 0.024(2) 0.028(2) 0.025(2) -0.0007(17) 0.0108(17) 0.0006(17)
C1E 0.035(3) 0.031(3) 0.041(3) 0.000(2) 0.024(2) 0.001(2)
C2E 0.035(3) 0.040(3) 0.054(4) 0.004(3) 0.021(3) -0.004(2)
C3E 0.026(2) 0.029(3) 0.028(3) -0.004(2) 0.012(2) 0.001(2)
C4E 0.042(3) 0.036(3) 0.031(3) 0.003(2) 0.010(2) 0.013(2)
C5E 0.035(3) 0.033(3) 0.024(3) -0.003(2) 0.005(2) 0.003(2)
C6E 0.058(4) 0.044(3) 0.031(3) -0.001(2) 0.023(3) 0.007(3)
C7E 0.031(3) 0.026(3) 0.023(3) -0.002(2) 0.008(2) -0.002(2)
C8E 0.034(3) 0.031(3) 0.042(3) -0.001(2) 0.017(2) 0.001(2)
N1F 0.042(3) 0.040(3) 0.030(2) 0.000(2) 0.014(2) 0.016(2)
C1F 0.051(4) 0.044(4) 0.057(4) 0.005(3) 0.034(3) 0.019(3)
C2F 0.043(4) 0.061(4) 0.071(5) -0.031(4) -0.001(3) 0.013(3)
C3F 0.058(4) 0.038(4) 0.091(6) 0.022(4) -0.035(4) -0.017(3)
C4F 0.134(9) 0.289(17) 0.049(5) 0.077(8) -0.026(5) -0.149(10)
C5F 0.037(4) 0.223(11) 0.041(4) -0.054(6) 0.020(3) 0.001(5)
C6F 0.057(6) 0.72(4) 0.053(6) 0.130(14) 0.011(5) 0.010(13)
C7F 0.090(6) 0.030(4) 0.161(9) 0.005(4) 0.095(6) 0.009(4)
C8F 0.063(4) 0.044(4) 0.050(4) 0.010(3) 0.035(3) 0.013(3)
N1G 0.026(2) 0.033(2) 0.034(2) -0.0028(19) 0.0140(19) 0.0028(18)
C1G 0.029(3) 0.039(3) 0.038(3) 0.003(2) 0.008(2) -0.001(2)
C2G 0.051(4) 0.069(5) 0.057(4) 0.013(3) 0.016(3) -0.024(3)
C3G 0.034(3) 0.033(3) 0.066(4) -0.002(3) 0.022(3) 0.005(2)
C4G 0.030(3) 0.045(4) 0.092(6) -0.016(4) 0.013(3) -0.006(3)
C5G 0.040(3) 0.052(4) 0.026(3) -0.005(2) 0.008(2) 0.008(3)
C6G 0.056(4) 0.080(5) 0.039(4) 0.016(3) 0.005(3) -0.001(4)
C7G 0.056(4) 0.029(3) 0.057(4) -0.011(3) 0.036(3) -0.006(3)
C8G 0.053(4) 0.032(3) 0.039(3) 0.000(2) 0.013(3) -0.004(3)

loop_
_atom_type_symbol
_atom_type_description
_atom_type_scat_dispersion_real
_atom_type_scat_dispersion_imag
_atom_type_scat_source
C C 0.0033 0.0016 'International Tables Vol C Tables 4.2.6.8 and 6.1.1.4'
H H 0.0000 0.0000 'International Tables Vol C Tables 4.2.6.8 and 6.1.1.4'
N N 0.0061 0.0033 'International Tables Vol C Tables 4.2.6.8 and 6.1.1.4'
O O 0.0106 0.0060 'International Tables Vol C Tables 4.2.6.8 and 6.1.1.4'
S S 0.1246 0.1234 'International Tables Vol C Tables 4.2.6.8 and 6.1.1.4'
Ni Ni 0.3393 1.1124 'International Tables Vol C Tables 4.2.6.8 and 6.1.1.4'
Rh Rh -1.1178 0.9187 'International Tables Vol C Tables 4.2.6.8 and 6.1.1.4'

loop_
_geom_angle_atom_site_label_1
_geom_angle_atom_site_label_2
_geom_angle_atom_site_label_3
_geom_angle
_geom_angle_site_symmetry_1
_geom_angle_site_symmetry_3
C2A Rh1A C1A 91.3(2) . .
C2A Rh1A S3A 91.45(17) . .
C1A Rh1A S3A 175.54(16) . .
C2A Rh1A S1A 175.70(18) . .
C1A Rh1A S1A 92.98(16) . .
S3A Rh1A S1A 84.26(4) . .
C3A Rh2A C4A 88.7(3) . .
C3A Rh2A S2A 93.0(2) . .
C4A Rh2A S2A 176.60(18) . .
C3A Rh2A S4A 175.5(2) . .
C4A Rh2A S4A 95.64(17) . .
S2A Rh2A S4A 82.62(5) . .
C5A S1A Ni1A 98.04(16) . .
C5A S1A Rh1A 101.15(16) . .
Ni1A S1A Rh1A 102.82(5) . .
C10A S2A Ni1A 98.47(18) . .
C10A S2A Rh2A 112.4(2) . .
Ni1A S2A Rh2A 95.53(6) . .
C11A S3A Ni2A 97.81(18) . .
C11A S3A Rh1A 109.91(18) . .
Ni2A S3A Rh1A 90.29(5) . .
C16A S4A Ni2A 97.95(16) . .
C16A S4A Rh2A 102.76(16) . .
Ni2A S4A Rh2A 96.57(5) . .
N2A Ni1A N1A 85.72(18) . .
N2A Ni1A S1A 173.33(13) . .
N1A Ni1A S1A 87.62(13) . .
N2A Ni1A S2A 87.84(13) . .
N1A Ni1A S2A 172.77(13) . .
S1A Ni1A S2A 98.82(5) . .
N3A Ni2A N4A 85.76(18) . .
N3A Ni2A S4A 171.92(14) . .
N4A Ni2A S4A 87.59(13) . .
N3A Ni2A S3A 88.71(14) . .
N4A Ni2A S3A 171.88(13) . .
S4A Ni2A S3A 98.36(5) . .
C6A N1A C7A 118.7(4) . .
C6A N1A Ni1A 125.6(3) . .
C7A N1A Ni1A 115.1(3) . .
C9A N2A C8A 117.3(4) . .
C9A N2A Ni1A 126.0(3) . .
C8A N2A Ni1A 115.6(3) . .
C12A N3A C13A 117.6(4) . .
C12A N3A Ni2A 126.4(4) . .
C13A N3A Ni2A 115.6(3) . .
C15A N4A C14A 117.4(4) . .
C15A N4A Ni2A 125.5(3) . .
C14A N4A Ni2A 116.5(3) . .
O1A C1A Rh1A 174.8(5) . .
O2A C2A Rh1A 178.0(5) . .
O3A C3A Rh2A 178.0(6) . .
O4A C4A Rh2A 172.0(5) . .
C6A C5A S1A 112.0(3) . .
O5A C6A N1A 125.6(5) . .
O5A C6A C5A 119.3(4) . .
N1A C6A C5A 115.1(4) . .
N1A C7A C8A 107.7(4) . .
N2A C8A C7A 108.1(4) . .
O6A C9A N2A 126.2(5) . .
O6A C9A C10A 118.9(5) . .
N2A C9A C10A 114.9(4) . .
C9A C10A S2A 112.1(4) . .
C12A C11A S3A 112.7(4) . .
O7A C12A N3A 126.6(5) . .
O7A C12A C11A 119.5(5) . .
N3A C12A C11A 113.9(4) . .
N3A C13A C14A 109.1(4) . .
N4A C14A C13A 107.6(4) . .
O8A C15A N4A 126.5(5) . .
O8A C15A C16A 119.6(5) . .
N4A C15A C16A 113.8(4) . .
C15A C16A S4A 111.8(3) . .
C2B Rh1B C1B 89.9(2) . .
C2B Rh1B S2B 91.79(17) . .
C1B Rh1B S2B 178.18(15) . .
C2B Rh1B S1B 173.89(17) . .
C1B Rh1B S1B 94.76(15) . .
S2B Rh1B S1B 83.52(4) . .
N2B Ni1B N1B 85.84(18) . .
N2B Ni1B S1B 172.24(14) . .
N1B Ni1B S1B 87.42(13) . .
N2B Ni1B S2B 88.11(13) . 2_655
N1B Ni1B S2B 171.63(13) . 2_655
S1B Ni1B S2B 98.97(5) . 2_655
C3B S1B Ni1B 97.71(15) . .
C3B S1B Rh1B 100.92(16) . .
Ni1B S1B Rh1B 100.46(5) . .
C8B S2B Ni1B 97.73(17) 2_655 2_655
C8B S2B Rh1B 110.05(18) 2_655 .
Ni1B S2B Rh1B 87.16(5) 2_655 .
C4B N1B C5B 118.3(4) . .
C4B N1B Ni1B 124.9(3) . .
C5B N1B Ni1B 115.5(3) . .
C7B N2B C6B 118.7(4) . .
C7B N2B Ni1B 126.2(4) . .
C6B N2B Ni1B 114.8(3) . .
O1B C1B Rh1B 173.8(5) . .
O2B C2B Rh1B 178.1(5) . .
C4B C3B S1B 111.9(3) . .
O3B C4B N1B 125.4(5) . .
O3B C4B C3B 119.1(4) . .
N1B C4B C3B 115.4(4) . .
N1B C5B C6B 107.9(4) . .
N2B C6B C5B 108.8(4) . .
O4B C7B N2B 125.8(5) . .
O4B C7B C8B 119.7(5) . .
N2B C7B C8B 114.5(4) . .
C7B C8B S2B 113.1(3) . 2_655
C2C Rh1C C1C 90.9(2) . .
C2C Rh1C S2C 91.33(16) . .
C1C Rh1C S2C 171.28(16) . .
C2C Rh1C S1C 172.35(16) . .
C1C Rh1C S1C 94.41(16) . .
S2C Rh1C S1C 84.27(5) . .
C2C Rh1C Rh1C 90.47(16) . 2_655
C1C Rh1C Rh1C 92.77(16) . 2_655
S2C Rh1C Rh1C 95.65(3) . 2_655
S1C Rh1C Rh1C 83.76(3) . 2_655
N2C Ni1C N1C 85.94(18) . .
N2C Ni1C S1C 173.65(14) . .
N1C Ni1C S1C 88.01(13) . .
N2C Ni1C S2C 88.11(13) . 2_655
N1C Ni1C S2C 172.69(13) . 2_655
S1C Ni1C S2C 98.06(5) . 2_655
C3C S1C Ni1C 98.01(17) . .
C3C S1C Rh1C 105.38(17) . .
Ni1C S1C Rh1C 95.01(5) . .
C8C S2C Ni1C 98.32(17) 2_655 2_655
C8C S2C Rh1C 111.22(19) 2_655 .
Ni1C S2C Rh1C 103.27(5) 2_655 .
C4C N1C C5C 118.5(4) . .
C4C N1C Ni1C 125.6(4) . .
C5C N1C Ni1C 114.7(3) . .
C7C N2C C6C 117.2(4) . .
C7C N2C Ni1C 126.0(4) . .
C6C N2C Ni1C 115.8(3) . .
O1C C1C Rh1C 172.1(5) . .
O2C C2C Rh1C 174.3(5) . .
C4C C3C S1C 112.1(3) . .
O3C C4C N1C 126.7(5) . .
O3C C4C C3C 119.0(4) . .
N1C C4C C3C 114.2(4) . .
N1C C5C C6C 108.1(4) . .
N2C C6C C5C 108.2(4) . .
O4C C7C N2C 126.7(5) . .
O4C C7C C8C 118.8(4) . .
N2C C7C C8C 114.6(4) . .
C7C C8C S2C 111.8(3) . 2_655
C7D N1D C1D 110.7(4) . .
C7D N1D C3D 108.8(4) . .
C1D N1D C3D 110.6(4) . .
C7D N1D C5D 111.3(4) . .
C1D N1D C5D 107.7(4) . .
C3D N1D C5D 107.8(4) . .
N1D C1D C2D 114.0(4) . .
C4D C3D N1D 115.7(4) . .
C6D C5D N1D 114.5(4) . .
N1D C7D C8D 115.8(4) . .
C5E N1E C7E 112.0(4) . .
C5E N1E C1E 109.2(4) . .
C7E N1E C1E 108.3(4) . .
C5E N1E C3E 108.5(4) . .
C7E N1E C3E 108.5(4) . .
C1E N1E C3E 110.2(4) . .
C2E C1E N1E 115.7(4) . .
C4E C3E N1E 115.8(4) . .
N1E C5E C6E 115.1(4) . .
N1E C7E C8E 115.2(4) . .
C5F N1F C3F 106.3(6) . .
C5F N1F C7F 110.3(6) . .
C3F N1F C7F 111.7(5) . .
C5F N1F C1F 110.9(5) . .
C3F N1F C1F 111.2(5) . .
C7F N1F C1F 106.5(4) . .
C2F C1F N1F 116.1(5) . .
C4F C3F N1F 113.3(8) . .
N1F C5F C6F 114.4(9) . .
C8F C7F N1F 116.8(5) . .
C3G N1G C1G 111.9(4) . .
C3G N1G C5G 111.5(4) . .
C1G N1G C5G 105.3(4) . .
C3G N1G C7G 106.7(4) . .
C1G N1G C7G 110.6(4) . .
C5G N1G C7G 110.9(4) . .
C2G C1G N1G 113.8(5) . .
C4G C3G N1G 115.5(5) . .
N1G C5G C6G 114.3(5) . .
C8G C7G N1G 116.5(5) . .

loop_
_geom_bond_atom_site_label_1
_geom_bond_atom_site_label_2
_geom_bond_distance
_geom_bond_site_symmetry_2
Rh1A C2A 1.873(6) .
Rh1A C1A 1.872(6) .
Rh1A S3A 2.3779(13) .
Rh1A S1A 2.4060(12) .
Rh2A C3A 1.876(6) .
Rh2A C4A 1.888(7) .
Rh2A S2A 2.3493(15) .
Rh2A S4A 2.4269(13) .
S1A C5A 1.826(5) .
S1A Ni1A 2.2009(14) .
S2A C10A 1.840(6) .
S2A Ni1A 2.2065(15) .
S3A C11A 1.845(5) .
S3A Ni2A 2.1938(14) .
S4A C16A 1.814(5) .
S4A Ni2A 2.1790(13) .
Ni1A N2A 1.865(4) .
Ni1A N1A 1.867(4) .
Ni2A N3A 1.846(4) .
Ni2A N4A 1.861(4) .
O1A C1A 1.143(6) .
O2A C2A 1.141(6) .
O3A C3A 1.139(7) .
O4A C4A 1.130(7) .
O5A C6A 1.260(6) .
O6A C9A 1.251(6) .
O7A C12A 1.251(6) .
O8A C15A 1.259(6) .
N1A C6A 1.310(6) .
N1A C7A 1.473(6) .
N2A C9A 1.327(6) .
N2A C8A 1.463(6) .
N3A C12A 1.331(7) .
N3A C13A 1.466(7) .
N4A C15A 1.316(7) .
N4A C14A 1.481(6) .
C5A C6A 1.521(7) .
C7A C8A 1.536(7) .
C9A C10A 1.530(7) .
C11A C12A 1.535(8) .
C13A C14A 1.528(8) .
C15A C16A 1.542(7) .
Rh1B C2B 1.870(6) .
Rh1B C1B 1.877(5) .
Rh1B S2B 2.3780(13) .
Rh1B S1B 2.4183(13) .
Ni1B N2B 1.854(4) .
Ni1B N1B 1.871(4) .
Ni1B S1B 2.1925(13) .
Ni1B S2B 2.1996(14) 2_655
S1B C3B 1.832(5) .
S2B C8B 1.836(5) 2_655
S2B Ni1B 2.1995(14) 2_655
O1B C1B 1.140(6) .
O2B C2B 1.143(7) .
O3B C4B 1.267(6) .
O4B C7B 1.262(6) .
N1B C4B 1.308(6) .
N1B C5B 1.483(6) .
N2B C7B 1.325(7) .
N2B C6B 1.474(6) .
C3B C4B 1.520(7) .
C5B C6B 1.516(7) .
C7B C8B 1.513(7) .
C8B S2B 1.836(5) 2_655
Rh1C C2C 1.874(6) .
Rh1C C1C 1.899(6) .
Rh1C S2C 2.3538(13) .
Rh1C S1C 2.4091(13) .
Rh1C Rh1C 3.1503(9) 2_655
Ni1C N2C 1.856(4) .
Ni1C N1C 1.867(4) .
Ni1C S1C 2.1889(14) .
Ni1C S2C 2.1913(14) 2_655
S1C C3C 1.824(5) .
S2C C8C 1.845(5) 2_655
S2C Ni1C 2.1912(14) 2_655
O1C C1C 1.139(7) .
O2C C2C 1.145(6) .
O3C C4C 1.258(6) .
O4C C7C 1.251(6) .
N1C C4C 1.310(6) .
N1C C5C 1.481(6) .
N2C C7C 1.327(6) .
N2C C6C 1.472(6) .
C3C C4C 1.534(7) .
C5C C6C 1.524(7) .
C7C C8C 1.527(7) .
C8C S2C 1.845(5) 2_655
N1D C7D 1.506(6) .
N1D C1D 1.518(6) .
N1D C3D 1.526(6) .
N1D C5D 1.527(6) .
C1D C2D 1.533(8) .
C3D C4D 1.524(7) .
C5D C6D 1.509(7) .
C7D C8D 1.507(8) .
N1E C5E 1.510(6) .
N1E C7E 1.516(6) .
N1E C1E 1.521(6) .
N1E C3E 1.526(6) .
C1E C2E 1.518(7) .
C3E C4E 1.515(7) .
C5E C6E 1.518(7) .
C7E C8E 1.514(7) .
N1F C5F 1.500(7) .
N1F C3F 1.499(7) .
N1F C7F 1.501(8) .
N1F C1F 1.525(7) .
C1F C2F 1.506(9) .
C3F C4F 1.478(13) .
C5F C6F 1.497(15) .
C7F C8F 1.489(9) .
N1G C3G 1.512(6) .
N1G C1G 1.518(7) .
N1G C5G 1.525(7) .
N1G C7G 1.527(6) .
C1G C2G 1.511(8) .
C3G C4G 1.510(8) .
C5G C6G 1.536(8) .
C7G C8G 1.486(8) .

loop_
_geom_torsion_atom_site_label_1
_geom_torsion_atom_site_label_2
_geom_torsion_atom_site_label_3
_geom_torsion_atom_site_label_4
_geom_torsion
_geom_torsion_site_symmetry_1
_geom_torsion_site_symmetry_4
C2A Rh1A S1A C5A 98(2) . .
C1A Rh1A S1A C5A -73.2(2) . .
S3A Rh1A S1A C5A 103.27(16) . .
C2A Rh1A S1A Ni1A -161(2) . .
C1A Rh1A S1A Ni1A 27.80(16) . .
S3A Rh1A S1A Ni1A -155.72(5) . .
C3A Rh2A S2A C10A 21.6(3) . .
C4A Rh2A S2A C10A -98(3) . .
S4A Rh2A S2A C10A -157.4(2) . .
C3A Rh2A S2A Ni1A -79.97(18) . .
C4A Rh2A S2A Ni1A 160(3) . .
S4A Rh2A S2A Ni1A 101.08(5) . .
C2A Rh1A S3A C11A 21.4(3) . .
C1A Rh1A S3A C11A -106(2) . .
S1A Rh1A S3A C11A -158.24(19) . .
C2A Rh1A S3A Ni2A -77.05(18) . .
C1A Rh1A S3A Ni2A 155(2) . .
S1A Rh1A S3A Ni2A 103.34(5) . .
C3A Rh2A S4A C16A 88(2) . .
C4A Rh2A S4A C16A -75.4(2) . .
S2A Rh2A S4A C16A 101.68(16) . .
C3A Rh2A S4A Ni2A -172(2) . .
C4A Rh2A S4A Ni2A 24.33(18) . .
S2A Rh2A S4A Ni2A -158.60(5) . .
C5A S1A Ni1A N2A 9.2(12) . .
Rh1A S1A Ni1A N2A -94.3(11) . .
C5A S1A Ni1A N1A 7.6(2) . .
Rh1A S1A Ni1A N1A -95.79(13) . .
C5A S1A Ni1A S2A -169.05(16) . .
Rh1A S1A Ni1A S2A 87.51(6) . .
C10A S2A Ni1A N2A 3.9(3) . .
Rh2A S2A Ni1A N2A 117.52(13) . .
C10A S2A Ni1A N1A 30.9(11) . .
Rh2A S2A Ni1A N1A 144.5(10) . .
C10A S2A Ni1A S1A -176.3(2) . .
Rh2A S2A Ni1A S1A -62.68(6) . .
C16A S4A Ni2A N3A 49.2(10) . .
Rh2A S4A Ni2A N3A -54.7(10) . .
C16A S4A Ni2A N4A 14.6(2) . .
Rh2A S4A Ni2A N4A -89.37(13) . .
C16A S4A Ni2A S3A -159.91(16) . .
Rh2A S4A Ni2A S3A 96.17(5) . .
C11A S3A Ni2A N3A -3.0(2) . .
Rh1A S3A Ni2A N3A 107.15(14) . .
C11A S3A Ni2A N4A 44.0(10) . .
Rh1A S3A Ni2A N4A 154.1(10) . .
C11A S3A Ni2A S4A -179.08(18) . .
Rh1A S3A Ni2A S4A -68.93(5) . .
N2A Ni1A N1A C6A 178.6(4) . .
S1A Ni1A N1A C6A -1.6(4) . .
S2A Ni1A N1A C6A 151.5(8) . .
N2A Ni1A N1A C7A -10.2(3) . .
S1A Ni1A N1A C7A 169.6(3) . .
S2A Ni1A N1A C7A -37.3(12) . .
N1A Ni1A N2A C9A -176.2(4) . .
S1A Ni1A N2A C9A -178(38) . .
S2A Ni1A N2A C9A 0.5(4) . .
N1A Ni1A N2A C8A -8.3(3) . .
S1A Ni1A N2A C8A -9.8(14) . .
S2A Ni1A N2A C8A 168.5(3) . .
N4A Ni2A N3A C12A -175.3(5) . .
S4A Ni2A N3A C12A 149.9(8) . .
S3A Ni2A N3A C12A -1.3(4) . .
N4A Ni2A N3A C13A 13.2(4) . .
S4A Ni2A N3A C13A -21.5(13) . .
S3A Ni2A N3A C13A -172.7(4) . .
N3A Ni2A N4A C15A 172.0(4) . .
S4A Ni2A N4A C15A -12.6(4) . .
S3A Ni2A N4A C15A 124.9(9) . .
N3A Ni2A N4A C14A 1.8(4) . .
S4A Ni2A N4A C14A 177.2(4) . .
S3A Ni2A N4A C14A -45.3(12) . .
C2A Rh1A C1A O1A -27(6) . .
S3A Rh1A C1A O1A 100(6) . .
S1A Rh1A C1A O1A 152(6) . .
C1A Rh1A C2A O2A -104(16) . .
S3A Rh1A C2A O2A 79(16) . .
S1A Rh1A C2A O2A 84(17) . .
C4A Rh2A C3A O3A -138(18) . .
S2A Rh2A C3A O3A 45(18) . .
S4A Rh2A C3A O3A 58(19) . .
C3A Rh2A C4A O4A -10(4) . .
S2A Rh2A C4A O4A 110(4) . .
S4A Rh2A C4A O4A 169(4) . .
Ni1A S1A C5A C6A -12.9(3) . .
Rh1A S1A C5A C6A 92.0(3) . .
C7A N1A C6A O5A 4.1(7) . .
Ni1A N1A C6A O5A 175.0(3) . .
C7A N1A C6A C5A -178.1(4) . .
Ni1A N1A C6A C5A -7.2(6) . .
S1A C5A C6A O5A -168.3(3) . .
S1A C5A C6A N1A 13.8(5) . .
C6A N1A C7A C8A -163.4(4) . .
Ni1A N1A C7A C8A 24.7(5) . .
C9A N2A C8A C7A -167.7(4) . .
Ni1A N2A C8A C7A 23.3(5) . .
N1A C7A C8A N2A -29.2(5) . .
C8A N2A C9A O6A 6.4(7) . .
Ni1A N2A C9A O6A 174.2(4) . .
C8A N2A C9A C10A -173.7(5) . .
Ni1A N2A C9A C10A -6.0(7) . .
O6A C9A C10A S2A -171.2(4) . .
N2A C9A C10A S2A 9.0(6) . .
Ni1A S2A C10A C9A -7.5(5) . .
Rh2A S2A C10A C9A -107.1(4) . .
Ni2A S3A C11A C12A 6.5(4) . .
Rh1A S3A C11A C12A -86.6(4) . .
C13A N3A C12A O7A -1.5(8) . .
Ni2A N3A C12A O7A -172.8(4) . .
C13A N3A C12A C11A 177.4(5) . .
Ni2A N3A C12A C11A 6.1(7) . .
S3A C11A C12A O7A 170.7(4) . .
S3A C11A C12A N3A -8.2(6) . .
C12A N3A C13A C14A 163.5(5) . .
Ni2A N3A C13A C14A -24.3(6) . .
C15A N4A C14A C13A 173.9(5) . .
Ni2A N4A C14A C13A -15.1(6) . .
N3A C13A C14A N4A 23.7(6) . .
C14A N4A C15A O8A -3.6(7) . .
Ni2A N4A C15A O8A -173.7(4) . .
C14A N4A C15A C16A 173.0(4) . .
Ni2A N4A C15A C16A 2.9(6) . .
O8A C15A C16A S4A -171.5(4) . .
N4A C15A C16A S4A 11.5(5) . .
Ni2A S4A C16A C15A -17.1(3) . .
Rh2A S4A C16A C15A 81.5(3) . .
N2B Ni1B S1B C3B 43.1(11) . .
N1B Ni1B S1B C3B 13.4(2) . .
S2B Ni1B S1B C3B -161.20(16) 2_655 .
N2B Ni1B S1B Rh1B -59.6(10) . .
N1B Ni1B S1B Rh1B -89.31(13) . .
S2B Ni1B S1B Rh1B 96.13(5) 2_655 .
C2B Rh1B S1B C3B 63.5(15) . .
C1B Rh1B S1B C3B -75.9(2) . .
S2B Rh1B S1B C3B 103.44(16) . .
C2B Rh1B S1B Ni1B 163.6(15) . .
C1B Rh1B S1B Ni1B 24.11(15) . .
S2B Rh1B S1B Ni1B -156.51(5) . .
C2B Rh1B S2B C8B 18.2(2) . 2_655
C1B Rh1B S2B C8B -138(5) . 2_655
S1B Rh1B S2B C8B -157.90(18) . 2_655
C2B Rh1B S2B Ni1B -79.02(16) . 2_655
C1B Rh1B S2B Ni1B 125(5) . 2_655
S1B Rh1B S2B Ni1B 104.90(5) . 2_655
N2B Ni1B N1B C4B 170.2(4) . .
S1B Ni1B N1B C4B -13.6(4) . .
S2B Ni1B N1B C4B 126.3(8) 2_655 .
N2B Ni1B N1B C5B 3.3(4) . .
S1B Ni1B N1B C5B 179.5(3) . .
S2B Ni1B N1B C5B -40.6(11) 2_655 .
N1B Ni1B N2B C7B -173.7(5) . .
S1B Ni1B N2B C7B 156.5(8) . .
S2B Ni1B N2B C7B 0.5(4) 2_655 .
N1B Ni1B N2B C6B 13.8(4) . .
S1B Ni1B N2B C6B -15.9(13) . .
S2B Ni1B N2B C6B -172.0(4) 2_655 .
C2B Rh1B C1B O1B 7(4) . .
S2B Rh1B C1B O1B 164(3) . .
S1B Rh1B C1B O1B -177(100) . .
C1B Rh1B C2B O2B -37(16) . .
S2B Rh1B C2B O2B 144(16) . .
S1B Rh1B C2B O2B -176(100) . .
Ni1B S1B C3B C4B -14.3(3) . .
Rh1B S1B C3B C4B 88.0(3) . .
C5B N1B C4B O3B -4.5(7) . .
Ni1B N1B C4B O3B -171.0(4) . .
C5B N1B C4B C3B 172.8(4) . .
Ni1B N1B C4B C3B 6.2(6) . .
S1B C3B C4B O3B -175.0(4) . .
S1B C3B C4B N1B 7.6(5) . .
C4B N1B C5B C6B 173.8(4) . .
Ni1B N1B C5B C6B -18.4(5) . .
C7B N2B C6B C5B 160.0(5) . .
Ni1B N2B C6B C5B -26.9(6) . .
N1B C5B C6B N2B 27.5(6) . .
C6B N2B C7B O4B -1.4(8) . .
Ni1B N2B C7B O4B -173.7(4) . .
C6B N2B C7B C8B 176.0(5) . .
Ni1B N2B C7B C8B 3.8(7) . .
O4B C7B C8B S2B 170.8(4) . 2_655
N2B C7B C8B S2B -6.8(6) . 2_655
N2C Ni1C S1C C3C 25.0(12) . .
N1C Ni1C S1C C3C 7.5(2) . .
S2C Ni1C S1C C3C -168.44(17) 2_655 .
N2C Ni1C S1C Rh1C -81.3(12) . .
N1C Ni1C S1C Rh1C -98.87(13) . .
S2C Ni1C S1C Rh1C 85.23(5) 2_655 .
C2C Rh1C S1C C3C 159.6(13) . .
C1C Rh1C S1C C3C -66.8(2) . .
S2C Rh1C S1C C3C 104.50(17) . .
Rh1C Rh1C S1C C3C -159.15(17) 2_655 .
C2C Rh1C S1C Ni1C -100.6(12) . .
C1C Rh1C S1C Ni1C 32.90(16) . .
S2C Rh1C S1C Ni1C -155.76(5) . .
Rh1C Rh1C S1C Ni1C -59.41(4) 2_655 .
C2C Rh1C S2C C8C 29.4(2) . 2_655
C1C Rh1C S2C C8C -75.2(11) . 2_655
S1C Rh1C S2C C8C -156.90(19) . 2_655
Rh1C Rh1C S2C C8C 119.97(19) 2_655 2_655
C2C Rh1C S2C Ni1C -75.17(16) . 2_655
C1C Rh1C S2C Ni1C -180(34) . 2_655
S1C Rh1C S2C Ni1C 98.56(6) . 2_655
Rh1C Rh1C S2C Ni1C 15.44(5) 2_655 2_655
N2C Ni1C N1C C4C -178.4(4) . .
S1C Ni1C N1C C4C -0.3(4) . .
S2C Ni1C N1C C4C 145.9(9) 2_655 .
N2C Ni1C N1C C5C -10.7(3) . .
S1C Ni1C N1C C5C 167.4(3) . .
S2C Ni1C N1C C5C -46.4(12) 2_655 .
N1C Ni1C N2C C7C -175.2(4) . .
S1C Ni1C N2C C7C 167.2(10) . .
S2C Ni1C N2C C7C 0.5(4) 2_655 .
N1C Ni1C N2C C6C -6.9(3) . .
S1C Ni1C N2C C6C -24.5(14) . .
S2C Ni1C N2C C6C 168.8(3) 2_655 .
C2C Rh1C C1C O1C -34(4) . .
S2C Rh1C C1C O1C 71(4) . .
S1C Rh1C C1C O1C 151(4) . .
Rh1C Rh1C C1C O1C -125(4) 2_655 .
C1C Rh1C C2C O2C -115(5) . .
S2C Rh1C C2C O2C 74(5) . .
S1C Rh1C C2C O2C 19(6) . .
Rh1C Rh1C C2C O2C -22(5) 2_655 .
Ni1C S1C C3C C4C -13.5(4) . .
Rh1C S1C C3C C4C 84.0(3) . .
C5C N1C C4C O3C 5.1(7) . .
Ni1C N1C C4C O3C 172.3(4) . .
C5C N1C C4C C3C -176.4(4) . .
Ni1C N1C C4C C3C -9.1(6) . .
S1C C3C C4C O3C -166.1(4) . .
S1C C3C C4C N1C 15.3(5) . .
C4C N1C C5C C6C -166.8(4) . .
Ni1C N1C C5C C6C 24.5(5) . .
C7C N2C C6C C5C -168.9(4) . .
Ni1C N2C C6C C5C 21.7(5) . .
N1C C5C C6C N2C -28.1(5) . .
C6C N2C C7C O4C 3.9(7) . .
Ni1C N2C C7C O4C 172.1(4) . .
C6C N2C C7C C8C -175.9(4) . .
Ni1C N2C C7C C8C -7.8(6) . .
O4C C7C C8C S2C -168.1(4) . 2_655
N2C C7C C8C S2C 11.8(6) . 2_655
C7D N1D C1D C2D -59.4(6) . .
C3D N1D C1D C2D 61.3(6) . .
C5D N1D C1D C2D 178.8(4) . .
C7D N1D C3D C4D 169.5(5) . .
C1D N1D C3D C4D 47.8(6) . .
C5D N1D C3D C4D -69.7(5) . .
C7D N1D C5D C6D -53.1(5) . .
C1D N1D C5D C6D 68.4(5) . .
C3D N1D C5D C6D -172.3(4) . .
C1D N1D C7D C8D -173.7(4) . .
C3D N1D C7D C8D 64.6(5) . .
C5D N1D C7D C8D -54.0(6) . .
C5E N1E C1E C2E -60.6(6) . .
C7E N1E C1E C2E 177.1(4) . .
C3E N1E C1E C2E 58.6(6) . .
C5E N1E C3E C4E 167.4(4) . .
C7E N1E C3E C4E -70.7(5) . .
C1E N1E C3E C4E 47.8(6) . .
C7E N1E C5E C6E -54.8(6) . .
C1E N1E C5E C6E -174.8(4) . .
C3E N1E C5E C6E 65.0(5) . .
C5E N1E C7E C8E -53.4(5) . .
C1E N1E C7E C8E 67.1(5) . .
C3E N1E C7E C8E -173.2(4) . .
C5F N1F C1F C2F -65.4(8) . .
C3F N1F C1F C2F 52.7(7) . .
C7F N1F C1F C2F 174.5(6) . .
C5F N1F C3F C4F 176.0(7) . .
C7F N1F C3F C4F -63.6(8) . .
C1F N1F C3F C4F 55.2(7) . .
C3F N1F C5F C6F 175.6(9) . .
C7F N1F C5F C6F 54.4(11) . .
C1F N1F C5F C6F -63.4(11) . .
C5F N1F C7F C8F 62.0(9) . .
C3F N1F C7F C8F -56.0(9) . .
C1F N1F C7F C8F -177.5(6) . .
C3G N1G C1G C2G 52.4(6) . .
C5G N1G C1G C2G 173.7(5) . .
C7G N1G C1G C2G -66.5(6) . .
C1G N1G C3G C4G 52.1(7) . .
C5G N1G C3G C4G -65.6(7) . .
C7G N1G C3G C4G 173.2(6) . .
C3G N1G C5G C6G -63.0(6) . .
C1G N1G C5G C6G 175.4(5) . .
C7G N1G C5G C6G 55.8(6) . .
C3G N1G C7G C8G 177.2(5) . .
C1G N1G C7G C8G -60.9(6) . .
C5G N1G C7G C8G 55.5(7) . .
